data_2203007
loop_
_publ_author_name
'Zhang, Yan-Hua'
'Yin, Zhenming'
'Li, Xiao-Fang'
'Cheng, Jin-Pei'

_publ_section_title
;
 Ethyl 5-cyano-1<i>H</i>-pyrrole-2-carboxylate
;
_journal_issue 12
_journal_name_full 'Acta Crystallographica Section E'
_journal_page_first o1881
_journal_page_last o1882
_journal_paper_doi 10.1107/S1600536803024607
_journal_volume 59
_journal_year 2003
_chemical_formula_iupac 'C8 H8 N2 O2'
_chemical_formula_moiety 'C8 H8 N2 O2'
_chemical_formula_sum 'C8 H8 N2 O2'
_chemical_formula_weight 164.16
_chemical_melting_point 392
_chemical_name_systematic
;
Ethyl 5-cyano-1H-pyrrole-2-carboxylate
;
_space_group_IT_number 62
_symmetry_cell_setting orthorhombic
_symmetry_space_group_name_Hall '-P 2ac 2n'
_symmetry_space_group_name_H-M 'P n m a'
_cell_angle_alpha 90.00
_cell_angle_beta 90.00
_cell_angle_gamma 90.00
_cell_formula_units_Z 4
_cell_length_a 7.866(3)
_cell_length_b 6.710(3)
_cell_length_c 15.959(7)
_cell_measurement_reflns_used 762
_cell_measurement_temperature 293(2)
_cell_measurement_theta_max 24.49
_cell_measurement_theta_min 2.55
_cell_volume 842.3(6)
_computing_cell_refinement SMART
_computing_data_collection 'SMART (Bruker, 1997)'
_computing_data_reduction 'SAINT (Bruker, 1997)'
_computing_molecular_graphics 'SHELXTL (Bruker, 1997)'
_computing_publication_material SHELXTL
_computing_structure_refinement 'SHELXL97 (Sheldrick, 1997)'
_computing_structure_solution 'SHELXS97 (Sheldrick, 1997)'
_diffrn_ambient_temperature 293(2)
_diffrn_measured_fraction_theta_full 0.989
_diffrn_measured_fraction_theta_max 0.988
_diffrn_measurement_device_type 'Bruker SMART CCD area-detector'
_diffrn_measurement_method '\f and \w'
_diffrn_radiation_monochromator graphite
_diffrn_radiation_source 'fine-focus sealed tube'
_diffrn_radiation_type MoK\a
_diffrn_radiation_wavelength 0.71073
_diffrn_reflns_av_R_equivalents 0.0221
_diffrn_reflns_av_sigmaI/netI 0.0228
_diffrn_reflns_limit_h_max 9
_diffrn_reflns_limit_h_min -5
_diffrn_reflns_limit_k_max 4
_diffrn_reflns_limit_k_min -8
_diffrn_reflns_limit_l_max 19
_diffrn_reflns_limit_l_min -19
_diffrn_reflns_number 2209
_diffrn_reflns_theta_full 25.00
_diffrn_reflns_theta_max 24.49
_diffrn_reflns_theta_min 2.55
_diffrn_standards_decay_% 0
_diffrn_standards_interval_count 0
_diffrn_standards_interval_time 0
_diffrn_standards_number 0
_exptl_absorpt_coefficient_mu 0.096
_exptl_absorpt_correction_type none
_exptl_crystal_colour colorless
_exptl_crystal_density_diffrn 1.295
_exptl_crystal_density_method 'not measured'
_exptl_crystal_description block
_exptl_crystal_F_000 344
_exptl_crystal_size_max 0.32
_exptl_crystal_size_mid 0.28
_exptl_crystal_size_min 0.20
_refine_diff_density_max 0.237
_refine_diff_density_min -0.255
_refine_ls_extinction_method none
_refine_ls_goodness_of_fit_ref 1.118
_refine_ls_hydrogen_treatment constr
_refine_ls_matrix_type full
_refine_ls_number_parameters 74
_refine_ls_number_reflns 921
_refine_ls_number_restraints 0
_refine_ls_restrained_S_all 1.118
_refine_ls_R_factor_all 0.0735
_refine_ls_R_factor_gt 0.0526
_refine_ls_shift/su_max 0.002
_refine_ls_shift/su_mean 0.000
_refine_ls_structure_factor_coef Fsqd
_refine_ls_weighting_details 'calc w = 1/[\s^2^(Fo^2^)+(0.084P)^2^] where P = (Fo^2^+2Fc^2^)/3'
_refine_ls_weighting_scheme calc
_refine_ls_wR_factor_ref 0.1585
_reflns_number_gt 664
_reflns_number_total 921
_reflns_threshold_expression I>2\s(I)
_cod_data_source_file ww6137.cif
_cod_data_source_block I
_cod_depositor_comments
;
The following automatic conversions were performed:
'_symmetry_cell_setting' value 'Orthorhombic' changed to 'orthorhombic'
according to '/home/saulius/struct/CIF-dictionaries/cif_core.dic'
dictionary named 'cif_core.dic' version 2.4.1 from 2010-06-29.

Automatic conversion script
Id: cif_fix_enum 1527 2010-12-29 10:47:43Z saulius 

The following automatic conversions were performed:

'_symmetry_cell_setting' value 'Orthorhombic' changed to
'orthorhombic' according to
/home/saulius/struct/CIF-dictionaries/cif_core.dic dictionary named
'cif_core.dic' version 2.4.1 from 2010-06-29.

Automatic conversion script
Id: cif_fix_values 1715 2011-07-08 13:25:40Z adriana 
;
_cod_database_code 2203007
_cod_database_fobs_code 2203007

loop_
_symmetry_equiv_pos_as_xyz
'x, y, z'
'-x+1/2, -y, z+1/2'
'-x, y+1/2, -z'
'x+1/2, -y+1/2, -z+1/2'
'-x, -y, -z'
'x-1/2, y, -z-1/2'
'x, -y-1/2, z'
'-x-1/2, y-1/2, z-1/2'

loop_
_atom_site_label
_atom_site_fract_x
_atom_site_fract_y
_atom_site_fract_z
_atom_site_U_iso_or_equiv
_atom_site_adp_type
_atom_site_calc_flag
_atom_site_refinement_flags
_atom_site_occupancy
_atom_site_disorder_assembly
_atom_site_disorder_group
_atom_site_type_symbol
N1 0.5804(3) 0.7500 1.09215(13) 0.0422(7) Uani d S 1 . . N
H1 0.6573 0.7500 1.1304 0.051 Uiso calc SR 1 . . H
N2 0.2838(4) 0.7500 1.25259(18) 0.0785(10) Uani d S 1 . . N
O1 0.9057(3) 0.7500 1.02467(14) 0.0743(9) Uani d S 1 . . O
O2 0.7951(3) 0.7500 0.89583(12) 0.0614(7) Uani d S 1 . . O
C1 0.6089(3) 0.7500 1.00804(15) 0.0392(7) Uani d S 1 . . C
C2 0.4552(4) 0.7500 0.96829(17) 0.0451(7) Uani d S 1 . . C
H2 0.4381 0.7500 0.9106 0.054 Uiso calc SR 1 . . H
C3 0.3295(4) 0.7500 1.02884(17) 0.0473(8) Uani d S 1 . . C
H3 0.2127 0.7500 1.0197 0.057 Uiso calc SR 1 . . H
C4 0.4104(4) 0.7500 1.10534(16) 0.0426(7) Uani d S 1 . . C
C5 0.7856(4) 0.7500 0.97889(18) 0.0491(8) Uani d S 1 . . C
C6 0.9669(5) 0.7500 0.8613(2) 0.0876(15) Uani d S 1 . . C
H6A 1.0282 0.8673 0.8801 0.105 Uiso d R 1 . . H
C7 0.9538(6) 0.7500 0.7708(3) 0.0944(15) Uani d S 1 . . C
H7A 0.8935 0.6332 0.7528 0.142 Uiso d R 1 . . H
H7B 1.0656 0.7500 0.7467 0.142 Uiso d SR 1 . . H
C8 0.3400(4) 0.7500 1.18726(19) 0.0538(8) Uani d S 1 . . C

loop_
_atom_site_aniso_label
_atom_site_aniso_U_11
_atom_site_aniso_U_22
_atom_site_aniso_U_33
_atom_site_aniso_U_12
_atom_site_aniso_U_13
_atom_site_aniso_U_23
N1 0.0354(13) 0.0617(16) 0.0296(12) 0.000 -0.0006(9) 0.000
N2 0.071(2) 0.116(3) 0.0479(16) 0.000 0.0235(16) 0.000
O1 0.0332(13) 0.138(3) 0.0517(13) 0.000 -0.0047(11) 0.000
O2 0.0400(13) 0.1052(19) 0.0390(12) 0.000 0.0100(9) 0.000
C1 0.0351(16) 0.0516(17) 0.0308(13) 0.000 0.0015(11) 0.000
C2 0.0399(17) 0.0626(19) 0.0328(13) 0.000 -0.0021(11) 0.000
C3 0.0316(15) 0.064(2) 0.0460(16) 0.000 0.0001(13) 0.000
C4 0.0358(16) 0.0538(18) 0.0383(15) 0.000 0.0070(12) 0.000
C5 0.0388(16) 0.068(2) 0.0404(16) 0.000 0.0059(13) 0.000
C6 0.045(2) 0.165(5) 0.053(2) 0.000 0.0150(17) 0.000
C7 0.071(3) 0.142(4) 0.071(3) 0.000 0.025(2) 0.000
C8 0.0448(18) 0.070(2) 0.0469(18) 0.000 0.0090(15) 0.000

loop_
_atom_type_symbol
_atom_type_description
_atom_type_scat_dispersion_real
_atom_type_scat_dispersion_imag
_atom_type_scat_source
C C 0.0033 0.0016 'International Tables Vol C Tables 4.2.6.8 and 6.1.1.4'
H H 0.0000 0.0000 'International Tables Vol C Tables 4.2.6.8 and 6.1.1.4'
N N 0.0061 0.0033 'International Tables Vol C Tables 4.2.6.8 and 6.1.1.4'
O O 0.0106 0.0060 'International Tables Vol C Tables 4.2.6.8 and 6.1.1.4'
S S 0.1246 0.1234 'International Tables Vol C Tables 4.2.6.8 and 6.1.1.4'

loop_
_geom_angle_atom_site_label_1
_geom_angle_atom_site_label_2
_geom_angle_atom_site_label_3
_geom_angle
C4 N1 C1 108.4(2)
C4 N1 H1 125.8
C1 N1 H1 125.8
C5 O2 C6 115.4(2)
N1 C1 C2 108.2(2)
N1 C1 C5 118.0(2)
C2 C1 C5 133.8(3)
C1 C2 C3 108.0(2)
C1 C2 H2 126.0
C3 C2 H2 126.0
C4 C3 C2 106.8(3)
C4 C3 H3 126.6
C2 C3 H3 126.6
N1 C4 C3 108.6(2)
N1 C4 C8 121.9(3)
C3 C4 C8 129.5(3)
O1 C5 O2 124.5(3)
O1 C5 C1 123.8(3)
O2 C5 C1 111.7(3)
C7 C6 O2 108.1(3)
C7 C6 H6A 110.1
O2 C6 H6A 110.1
C6 C7 H7A 109.5
C6 C7 H7B 109.5
H7A C7 H7B 109.5
N2 C8 C4 180.0(3)

loop_
_geom_bond_atom_site_label_1
_geom_bond_atom_site_label_2
_geom_bond_site_symmetry_2
_geom_bond_distance
_geom_bond_publ_flag
N1 C4 . 1.353(4) ?
N1 C1 . 1.361(3) ?
N1 H1 . 0.8600 ?
N2 C8 . 1.132(4) ?
O1 C5 . 1.194(4) ?
O2 C5 . 1.328(3) ?
O2 C6 . 1.460(4) ?
C1 C2 . 1.365(4) ?
C1 C5 . 1.466(4) ?
C2 C3 . 1.382(4) ?
C2 H2 . 0.9300 ?
C3 C4 . 1.377(4) ?
C3 H3 . 0.9300 ?
C4 C8 . 1.420(4) ?
C6 C7 . 1.449(5) ?
C6 H6A . 0.9700 ?
C7 H7A . 0.9597 ?
C7 H7B . 0.9597 ?

loop_
_cod_related_entry_id
_cod_related_entry_database
_cod_related_entry_code
1 ChemSpider 21131224
